data_1545744
loop_
_publ_author_name
'Li, Nai-Kai'
'Zhang, Jun-Qi'
'Sun, Bing-Bing'
'Li, Hai-Yan'
'Wang, Xing-Wang'

_publ_section_title
;
 Chiral Diphosphine-Palladium-Catalyzed Sequential Asymmetric
 Double-Friedel-Crafts Alkylation and N-Hemiketalization for
 Spiro-polycyclic Indole Derivatives.
;
_journal_issue 8
_journal_name_full 'Organic letters'
_journal_page_first 1954
_journal_page_last 1957
_journal_paper_doi 10.1021/acs.orglett.7b00368
_journal_volume 19
_journal_year 2017
_chemical_absolute_configuration unk
_chemical_formula_moiety 'C33 H27 Cl5 N3 O3 D'
_chemical_formula_sum 'C33 H26 Cl5 D N3 O3'
_chemical_formula_weight 692.86
_chemical_name_systematic
; 
 ? 
;
_space_group_IT_number 18
_symmetry_cell_setting orthorhombic
_symmetry_space_group_name_Hall 'P 2 2ab'
_symmetry_space_group_name_H-M 'P 21 21 2'
_atom_sites_solution_hydrogens geom
_atom_sites_solution_primary direct
_atom_sites_solution_secondary difmap
_audit_creation_method SHELXL-97
_cell_angle_alpha 90.00
_cell_angle_beta 90.00
_cell_angle_gamma 90.00
_cell_formula_units_Z 4
_cell_length_a 16.2146(10)
_cell_length_b 22.5610(14)
_cell_length_c 9.2044(6)
_cell_measurement_reflns_used 6787
_cell_measurement_temperature 296(2)
_cell_measurement_theta_max 27.42
_cell_measurement_theta_min 2.39
_cell_volume 3367.1(4)
_computing_cell_refinement 'Bruker SAINT'
_computing_data_collection 'Bruker APEX2'
_computing_data_reduction 'Bruker SAINT'
_computing_structure_refinement 'SHELXL-97 (Sheldrick, 1997)'
_computing_structure_solution 'SHELXS-97 (Sheldrick, 1990)'
_diffrn_ambient_temperature 296(2)
_diffrn_detector_area_resol_mean 0
_diffrn_measured_fraction_theta_full 0.995
_diffrn_measured_fraction_theta_max 0.995
_diffrn_measurement_device_type 'Bruker APEX-II CCD'
_diffrn_measurement_method '\f and \w scans'
_diffrn_radiation_monochromator graphite
_diffrn_radiation_source 'fine-focus sealed tube'
_diffrn_radiation_type MoK\a
_diffrn_radiation_wavelength 0.71073
_diffrn_reflns_av_R_equivalents 0.0494
_diffrn_reflns_av_sigmaI/netI 0.1144
_diffrn_reflns_limit_h_max 14
_diffrn_reflns_limit_h_min -19
_diffrn_reflns_limit_k_max 27
_diffrn_reflns_limit_k_min -17
_diffrn_reflns_limit_l_max 9
_diffrn_reflns_limit_l_min -11
_diffrn_reflns_number 9643
_diffrn_reflns_theta_full 25.49
_diffrn_reflns_theta_max 25.49
_diffrn_reflns_theta_min 2.20
_diffrn_standards_decay_% 0
_diffrn_standards_interval_count 0
_diffrn_standards_interval_time 0
_diffrn_standards_number 0
_exptl_absorpt_coefficient_mu 0.468
_exptl_absorpt_correction_T_max 0.9288
_exptl_absorpt_correction_T_min 0.8348
_exptl_absorpt_correction_type multi-scan
_exptl_absorpt_process_details 'Jacobson, R. (1998) Private communication'
_exptl_crystal_colour colourless
_exptl_crystal_density_diffrn 1.361
_exptl_crystal_density_method 'not measured'
_exptl_crystal_description block
_exptl_crystal_F_000 1416
_exptl_crystal_size_max 0.40
_exptl_crystal_size_mid 0.16
_exptl_crystal_size_min 0.16
_refine_diff_density_max 0.747
_refine_diff_density_min -0.442
_refine_diff_density_rms 0.115
_refine_ls_abs_structure_details 'Flack H D (1983), Acta Cryst. A39, 876-881'
_refine_ls_abs_structure_Flack 0.07(17)
_refine_ls_extinction_coef 0.020(4)
_refine_ls_extinction_expression Fc^*^=kFc[1+0.001xFc^2^\l^3^/sin(2\q)]^-1/4^
_refine_ls_extinction_method SHELXL
_refine_ls_goodness_of_fit_ref 1.043
_refine_ls_hydrogen_treatment mixed
_refine_ls_matrix_type full
_refine_ls_number_parameters 406
_refine_ls_number_reflns 6192
_refine_ls_number_restraints 0
_refine_ls_restrained_S_all 1.043
_refine_ls_R_factor_all 0.1666
_refine_ls_R_factor_gt 0.0981
_refine_ls_shift/su_max 0.003
_refine_ls_shift/su_mean 0.000
_refine_ls_structure_factor_coef Fsqd
_refine_ls_weighting_details 'calc w=1/[\s^2^(Fo^2^)+(0.1779P)^2^+0.5324P] where P=(Fo^2^+2Fc^2^)/3'
_refine_ls_weighting_scheme calc
_refine_ls_wR_factor_gt 0.2699
_refine_ls_wR_factor_ref 0.3119
_reflns_number_gt 3453
_reflns_number_total 6192
_reflns_threshold_expression >2sigma(I)
_cod_data_source_file ol7b00368_si_002.cif
_cod_data_source_block b161021a_0ma_a
_cod_depositor_comments 'Adding full bibliography for 1545744.cif.'
_cod_original_formula_sum 'C33 H26 Cl5 N3 O3 D'
_cod_database_code 1545744

loop_
_symmetry_equiv_pos_as_xyz
'x, y, z'
'-x, -y, z'
'-x+1/2, y+1/2, -z'
'x+1/2, -y+1/2, -z'

loop_
_atom_site_label
_atom_site_type_symbol
_atom_site_fract_x
_atom_site_fract_y
_atom_site_fract_z
_atom_site_U_iso_or_equiv
_atom_site_adp_type
_atom_site_occupancy
_atom_site_symmetry_multiplicity
_atom_site_calc_flag
_atom_site_refinement_flags
_atom_site_disorder_assembly
_atom_site_disorder_group
Cl1 Cl 0.4577(2) 0.41240(15) 0.8772(3) 0.1154(11) Uani 1 1 d . . .
Cl2 Cl -0.05980(17) 0.35153(11) 0.6339(3) 0.0984(9) Uani 1 1 d . . .
O1 O 0.3824(3) 0.3009(2) 0.2386(5) 0.0655(14) Uani 1 1 d . . .
O2 O 0.0615(6) 0.4195(5) 0.0806(12) 0.056(3) Uiso 0.50 1 d P A 1
O2A O 0.0621(7) 0.4379(5) 0.1399(12) 0.060(3) Uiso 0.50 1 d P A 2
O3 O 0.1694(3) 0.4887(2) 0.0855(8) 0.094(2) Uani 1 1 d . A .
N1 N 0.2964(4) 0.3892(2) 0.3966(6) 0.0550(14) Uani 1 1 d . . .
N2 N 0.1578(3) 0.3399(2) 0.2227(6) 0.0483(13) Uani 1 1 d . . .
N3 N 0.3891(3) 0.2618(3) 0.0089(6) 0.0577(15) Uani 1 1 d . . .
C1 C 0.2314(5) 0.4215(3) 0.3382(8) 0.0561(18) Uani 1 1 d . . .
C2 C 0.2090(6) 0.4648(3) 0.4295(10) 0.072(2) Uani 1 1 d . . .
C3 C 0.2644(6) 0.4629(4) 0.5467(10) 0.080(3) Uani 1 1 d . . .
C4 C 0.2739(8) 0.4953(5) 0.6775(11) 0.102(3) Uani 1 1 d . . .
H4 H 0.2391 0.5271 0.6966 0.122 Uiso 1 1 calc R . .
C5 C 0.3329(9) 0.4807(5) 0.7748(11) 0.110(4) Uani 1 1 d . . .
H5 H 0.3403 0.5036 0.8579 0.132 Uiso 1 1 calc R . .
C6 C 0.3830(6) 0.4307(5) 0.7497(9) 0.084(3) Uani 1 1 d . . .
C7 C 0.3763(5) 0.3967(4) 0.6290(9) 0.073(2) Uani 1 1 d . . .
H7 H 0.4089 0.3633 0.6144 0.087 Uiso 1 1 calc R . .
C8 C 0.3173(5) 0.4149(3) 0.5277(8) 0.0586(18) Uani 1 1 d . . .
C9 C 0.1368(7) 0.5099(4) 0.4124(13) 0.112(4) Uani 1 1 d . . .
H9A H 0.1569 0.5455 0.3675 0.168 Uiso 1 1 calc R . .
H9B H 0.1146 0.5192 0.5064 0.168 Uiso 1 1 calc R . .
H9C H 0.0944 0.4928 0.3529 0.168 Uiso 1 1 calc R . .
C10 C 0.2635(4) 0.3829(3) 0.0809(7) 0.0529(17) Uani 1 1 d . . .
H10A H 0.3167 0.3981 0.1117 0.063 Uiso 1 1 calc R . .
H10B H 0.2495 0.4009 -0.0116 0.063 Uiso 1 1 calc R . .
C11 C 0.2670(4) 0.3131(3) 0.0655(7) 0.0502(16) Uani 1 1 d . . .
C12 C 0.2663(4) 0.2927(3) -0.0894(6) 0.0577(18) Uani 1 1 d . . .
C13 C 0.2098(5) 0.2986(4) -0.1973(8) 0.070(2) Uani 1 1 d . . .
H13 H 0.1603 0.3182 -0.1802 0.084 Uiso 1 1 calc R . .
C14 C 0.2271(7) 0.2750(5) -0.3340(9) 0.090(3) Uani 1 1 d . . .
H14 H 0.1890 0.2791 -0.4088 0.108 Uiso 1 1 calc R . .
C15 C 0.2975(7) 0.2467(5) -0.3579(9) 0.089(3) Uani 1 1 d . . .
H15 H 0.3083 0.2330 -0.4513 0.107 Uiso 1 1 calc R . .
C16 C 0.3558(6) 0.2365(4) -0.2512(8) 0.076(2) Uani 1 1 d . . .
H16 H 0.4031 0.2144 -0.2685 0.091 Uiso 1 1 calc R . .
C17 C 0.3390(5) 0.2616(3) -0.1156(7) 0.0568(17) Uani 1 1 d . . .
C18 C 0.3518(4) 0.2923(3) 0.1183(6) 0.0497(15) Uani 1 1 d . . .
C19 C 0.4728(5) 0.2387(4) 0.0164(10) 0.076(2) Uani 1 1 d . . .
H19A H 0.4909 0.2385 0.1157 0.115 Uiso 1 1 calc R . .
H19B H 0.5088 0.2634 -0.0401 0.115 Uiso 1 1 calc R . .
H19C H 0.4739 0.1991 -0.0213 0.115 Uiso 1 1 calc R . .
C20 C 0.1995(4) 0.2936(3) 0.1626(6) 0.0470(15) Uani 1 1 d . . .
C21 C 0.1702(5) 0.2412(3) 0.2169(7) 0.0542(17) Uani 1 1 d . . .
C22 C 0.1086(4) 0.2579(3) 0.3216(7) 0.0505(17) Uani 1 1 d . . .
C23 C 0.0594(5) 0.2257(3) 0.4151(7) 0.0611(19) Uani 1 1 d . . .
H23 H 0.0600 0.1845 0.4124 0.073 Uiso 1 1 calc R . .
C24 C 0.0095(5) 0.2550(4) 0.5122(8) 0.065(2) Uani 1 1 d . . .
H24 H -0.0221 0.2336 0.5783 0.078 Uiso 1 1 calc R . .
C25 C 0.0061(5) 0.3159(4) 0.5119(8) 0.065(2) Uani 1 1 d . . .
C26 C 0.0512(4) 0.3498(3) 0.4156(8) 0.0571(18) Uani 1 1 d . . .
H26 H 0.0466 0.3909 0.4135 0.068 Uiso 1 1 calc R . .
C27 C 0.1029(4) 0.3203(3) 0.3237(7) 0.0476(16) Uani 1 1 d . . .
C28 C 0.1970(7) 0.1800(4) 0.1805(11) 0.086(3) Uani 1 1 d . . .
H28A H 0.2482 0.1815 0.1284 0.129 Uiso 1 1 calc R . .
H28B H 0.1558 0.1613 0.1212 0.129 Uiso 1 1 calc R . .
H28C H 0.2042 0.1577 0.2684 0.129 Uiso 1 1 calc R . .
C29 C 0.1960(4) 0.3979(3) 0.1972(7) 0.0523(17) Uani 1 1 d . A .
C30 C 0.1323(5) 0.4385(3) 0.1245(9) 0.066(2) Uani 1 1 d . . .
C31 C 0.1167(6) 0.5291(5) -0.0004(16) 0.119(5) Uani 1 1 d . . .
H31A H 0.1076 0.5128 -0.0966 0.143 Uiso 1 1 calc R A .
H31B H 0.0636 0.5339 0.0467 0.143 Uiso 1 1 calc R . .
C32 C 0.1572(11) 0.5842(6) -0.0106(16) 0.155(6) Uani 1 1 d . A .
H32A H 0.1719 0.5977 0.0848 0.233 Uiso 1 1 calc R . .
H32B H 0.1211 0.6126 -0.0553 0.233 Uiso 1 1 calc R . .
H32C H 0.2061 0.5800 -0.0685 0.233 Uiso 1 1 calc R . .
C33 C 0.6169(9) 0.4345(7) 0.3217(17) 0.141(5) Uani 1 1 d . . .
Cl3 Cl 0.6779(6) 0.3728(4) 0.3081(12) 0.152(3) Uiso 0.50 1 d P . .
Cl5 Cl 0.6044(6) 0.4710(4) 0.1536(10) 0.130(3) Uiso 0.50 1 d P . .
Cl4 Cl 0.5360(6) 0.4342(4) 0.4181(11) 0.151(3) Uiso 0.50 1 d P . .
Cl3A Cl 0.6229(10) 0.3521(7) 0.2287(18) 0.134(4) Uiso 0.25 1 d P . .
Cl5A Cl 0.5809(10) 0.4401(6) 0.4582(17) 0.118(4) Uiso 0.25 1 d P . .
Cl4A Cl 0.5149(8) 0.3959(6) 0.3056(14) 0.203(4) Uiso 0.50 1 d P . .
Cl5B Cl 0.6433(12) 0.4666(8) 0.175(2) 0.136(5) Uiso 0.25 1 d P . .
Cl3B Cl 0.6870(9) 0.3904(7) 0.3841(19) 0.122(4) Uiso 0.25 1 d P . .

loop_
_atom_site_aniso_label
_atom_site_aniso_U_11
_atom_site_aniso_U_22
_atom_site_aniso_U_33
_atom_site_aniso_U_23
_atom_site_aniso_U_13
_atom_site_aniso_U_12
Cl1 0.133(2) 0.148(3) 0.0648(13) -0.0114(15) -0.0217(16) -0.035(2)
Cl2 0.1117(18) 0.0960(17) 0.0874(16) 0.0205(13) 0.0575(15) 0.0186(14)
O1 0.071(3) 0.082(3) 0.044(3) -0.013(3) -0.017(2) 0.026(3)
O3 0.070(3) 0.070(3) 0.141(5) 0.065(4) 0.026(4) 0.017(3)
N1 0.062(3) 0.052(3) 0.051(3) 0.001(3) -0.002(3) 0.005(3)
N2 0.049(3) 0.048(3) 0.048(3) 0.016(3) 0.002(3) 0.001(3)
N3 0.056(3) 0.074(4) 0.044(3) -0.004(3) 0.005(3) 0.006(3)
C1 0.069(4) 0.031(3) 0.068(4) 0.008(3) 0.019(4) 0.002(3)
C2 0.093(6) 0.053(4) 0.070(5) -0.005(4) 0.017(5) 0.006(4)
C3 0.112(7) 0.047(4) 0.080(6) -0.018(4) 0.018(6) -0.003(5)
C4 0.148(10) 0.077(6) 0.082(6) -0.027(5) 0.015(7) 0.011(7)
C5 0.150(10) 0.108(8) 0.071(6) -0.043(6) 0.014(7) -0.020(8)
C6 0.088(6) 0.117(8) 0.047(4) -0.002(5) 0.002(5) -0.026(6)
C7 0.083(5) 0.075(5) 0.061(4) -0.005(4) 0.009(5) -0.019(4)
C8 0.069(4) 0.052(4) 0.055(4) -0.010(3) 0.014(4) -0.006(4)
C9 0.135(9) 0.073(6) 0.127(9) -0.021(6) 0.032(8) 0.047(6)
C10 0.056(4) 0.056(4) 0.047(3) 0.022(3) 0.004(3) 0.007(3)
C11 0.051(4) 0.062(4) 0.037(3) 0.004(3) -0.005(3) 0.004(3)
C12 0.062(4) 0.078(5) 0.033(3) 0.023(3) 0.009(3) -0.008(4)
C13 0.059(4) 0.106(6) 0.044(4) 0.000(4) -0.007(3) -0.012(4)
C14 0.095(7) 0.128(8) 0.047(4) 0.002(5) -0.025(5) -0.019(7)
C15 0.097(7) 0.127(8) 0.043(4) -0.019(5) 0.004(5) -0.034(7)
C16 0.087(6) 0.088(6) 0.051(4) -0.016(4) 0.022(5) -0.009(5)
C17 0.061(4) 0.074(5) 0.035(3) 0.001(3) 0.011(3) -0.010(4)
C18 0.058(4) 0.058(4) 0.034(3) 0.010(3) -0.001(3) 0.003(3)
C19 0.067(5) 0.089(6) 0.073(5) -0.009(5) 0.004(4) 0.021(4)
C20 0.044(3) 0.058(4) 0.039(3) 0.000(3) -0.002(3) 0.006(3)
C21 0.069(4) 0.055(4) 0.038(3) 0.013(3) 0.003(3) 0.006(4)
C22 0.057(4) 0.053(4) 0.042(3) 0.015(3) -0.015(3) -0.007(3)
C23 0.074(5) 0.062(4) 0.048(4) 0.020(3) 0.002(4) -0.018(4)
C24 0.056(4) 0.082(6) 0.056(4) 0.023(4) 0.014(4) -0.003(4)
C25 0.060(4) 0.071(5) 0.063(4) 0.014(4) 0.009(4) 0.002(4)
C26 0.063(4) 0.051(4) 0.057(4) 0.014(3) 0.014(4) 0.000(3)
C27 0.047(3) 0.063(4) 0.033(3) 0.011(3) -0.002(3) -0.002(3)
C28 0.107(7) 0.057(5) 0.093(6) -0.005(5) 0.021(6) -0.001(5)
C29 0.053(4) 0.052(4) 0.052(4) 0.016(3) 0.000(3) -0.003(3)
C30 0.064(5) 0.057(4) 0.077(5) 0.031(4) 0.020(4) 0.013(4)
C31 0.096(7) 0.083(6) 0.178(12) 0.069(8) 0.028(8) 0.028(6)
C32 0.203(14) 0.119(10) 0.144(11) 0.068(9) 0.040(12) 0.041(11)
C33 0.145(11) 0.143(11) 0.136(11) 0.049(9) 0.038(10) 0.034(9)

loop_
_atom_type_symbol
_atom_type_description
_atom_type_scat_dispersion_real
_atom_type_scat_dispersion_imag
_atom_type_scat_source
C C 0.0033 0.0016 'International Tables Vol C Tables 4.2.6.8 and 6.1.1.4'
H H 0.0000 0.0000 'International Tables Vol C Tables 4.2.6.8 and 6.1.1.4'
N N 0.0061 0.0033 'International Tables Vol C Tables 4.2.6.8 and 6.1.1.4'
Cl Cl 0.1484 0.1585 'International Tables Vol C Tables 4.2.6.8 and 6.1.1.4'
O O 0.0106 0.0060 'International Tables Vol C Tables 4.2.6.8 and 6.1.1.4'

loop_
_geom_angle_atom_site_label_1
_geom_angle_atom_site_label_2
_geom_angle_atom_site_label_3
_geom_angle
C30 O3 C31 114.1(7)
C8 N1 C1 107.6(6)
C27 N2 C20 110.7(5)
C27 N2 C29 132.6(6)
C20 N2 C29 114.1(5)
C18 N3 C17 110.3(5)
C18 N3 C19 124.1(6)
C17 N3 C19 125.3(6)
C2 C1 N1 110.2(7)
C2 C1 C29 133.8(7)
N1 C1 C29 115.6(6)
C1 C2 C3 106.7(7)
C1 C2 C9 128.0(9)
C3 C2 C9 125.2(8)
C8 C3 C2 108.7(7)
C8 C3 C4 116.1(10)
C2 C3 C4 135.0(9)
C5 C4 C3 121.0(10)
C5 C4 H4 119.5
C3 C4 H4 119.5
C4 C5 C6 119.6(8)
C4 C5 H5 120.2
C6 C5 H5 120.2
C7 C6 C5 122.8(9)
C7 C6 Cl1 118.3(9)
C5 C6 Cl1 118.9(8)
C6 C7 C8 115.7(9)
C6 C7 H7 122.1
C8 C7 H7 122.1
N1 C8 C3 106.6(7)
N1 C8 C7 128.8(7)
C3 C8 C7 124.6(7)
C2 C9 H9A 109.5
C2 C9 H9B 109.5
H9A C9 H9B 109.5
C2 C9 H9C 109.5
H9A C9 H9C 109.5
H9B C9 H9C 109.5
C29 C10 C11 107.5(5)
C29 C10 H10A 110.2
C11 C10 H10A 110.2
C29 C10 H10B 110.2
C11 C10 H10B 110.2
H10A C10 H10B 108.5
C20 C11 C12 118.6(6)
C20 C11 C18 112.4(5)
C12 C11 C18 102.3(6)
C20 C11 C10 102.5(6)
C12 C11 C10 113.0(6)
C18 C11 C10 107.9(6)
C13 C12 C17 119.7(7)
C13 C12 C11 132.1(7)
C17 C12 C11 108.3(6)
C12 C13 C14 119.1(9)
C12 C13 H13 120.4
C14 C13 H13 120.4
C15 C14 C13 120.4(8)
C15 C14 H14 119.8
C13 C14 H14 119.8
C14 C15 C16 123.4(8)
C14 C15 H15 118.3
C16 C15 H15 118.3
C15 C16 C17 115.8(8)
C15 C16 H16 122.1
C17 C16 H16 122.1
C12 C17 C16 121.5(7)
C12 C17 N3 110.3(6)
C16 C17 N3 128.1(7)
O1 C18 N3 124.5(6)
O1 C18 C11 126.9(6)
N3 C18 C11 108.6(5)
N3 C19 H19A 109.5
N3 C19 H19B 109.5
H19A C19 H19B 109.5
N3 C19 H19C 109.5
H19A C19 H19C 109.5
H19B C19 H19C 109.5
N2 C20 C21 109.9(5)
N2 C20 C11 112.6(6)
C21 C20 C11 137.3(6)
C20 C21 C22 105.1(6)
C20 C21 C28 128.2(7)
C22 C21 C28 126.7(7)
C23 C22 C27 118.7(7)
C23 C22 C21 132.9(7)
C27 C22 C21 108.4(6)
C24 C23 C22 119.4(7)
C24 C23 H23 120.3
C22 C23 H23 120.3
C23 C24 C25 120.2(7)
C23 C24 H24 119.9
C25 C24 H24 119.9
C24 C25 C26 122.3(7)
C24 C25 Cl2 118.9(6)
C26 C25 Cl2 118.8(6)
C27 C26 C25 117.0(7)
C27 C26 H26 121.5
C25 C26 H26 121.5
N2 C27 C26 131.8(6)
N2 C27 C22 105.8(6)
C26 C27 C22 122.4(6)
C21 C28 H28A 109.5
C21 C28 H28B 109.5
H28A C28 H28B 109.5
C21 C28 H28C 109.5
H28A C28 H28C 109.5
H28B C28 H28C 109.5
N2 C29 C1 109.7(5)
N2 C29 C30 108.5(6)
C1 C29 C30 114.7(6)
N2 C29 C10 102.3(5)
C1 C29 C10 113.3(6)
C30 C29 C10 107.5(5)
O2A C30 O2 32.0(6)
O2A C30 O3 119.4(8)
O2 C30 O3 126.8(8)
O2A C30 C29 127.4(8)
O2 C30 C29 122.5(7)
O3 C30 C29 108.8(6)
C32 C31 O3 108.1(11)
C32 C31 H31A 110.1
O3 C31 H31A 110.1
C32 C31 H31B 110.1
O3 C31 H31B 110.1
H31A C31 H31B 108.4
C31 C32 H32A 109.5
C31 C32 H32B 109.5
H32A C32 H32B 109.5
C31 C32 H32C 109.5
H32A C32 H32C 109.5
H32B C32 H32C 109.5
Cl5A C33 Cl4 31.4(7)
Cl5A C33 Cl5B 147.0(15)
Cl4 C33 Cl5B 134.4(13)
Cl5A C33 Cl3B 91.7(12)
Cl4 C33 Cl3B 112.4(10)
Cl5B C33 Cl3B 113.2(13)
Cl5A C33 Cl3 112.4(11)
Cl4 C33 Cl3 121.0(9)
Cl5B C33 Cl3 98.8(11)
Cl3B C33 Cl3 28.3(6)
Cl5A C33 Cl5 134.5(12)
Cl4 C33 Cl5 113.4(10)
Cl5B C33 Cl5 22.2(7)
Cl3B C33 Cl5 132.9(11)
Cl3 C33 Cl5 112.5(10)
Cl5A C33 Cl4A 75.1(10)
Cl4 C33 Cl4A 46.5(6)
Cl5B C33 Cl4A 112.4(13)
Cl3B C33 Cl4A 111.2(10)
Cl3 C33 Cl4A 97.2(9)
Cl5 C33 Cl4A 92.6(10)
Cl5A C33 Cl3A 118.6(12)
Cl4 C33 Cl3A 105.6(10)
Cl5B C33 Cl3A 92.6(11)
Cl3B C33 Cl3A 63.7(9)
Cl3 C33 Cl3A 37.3(6)
Cl5 C33 Cl3A 93.6(9)
Cl4A C33 Cl3A 65.6(9)

loop_
_geom_bond_atom_site_label_1
_geom_bond_atom_site_label_2
_geom_bond_distance
Cl1 C6 1.736(10)
Cl2 C25 1.747(8)
O1 C18 1.229(8)
O2 C30 1.290(13)
O2A C30 1.147(13)
O3 C30 1.331(9)
O3 C31 1.479(11)
N1 C8 1.382(9)
N1 C1 1.390(9)
N2 C27 1.360(8)
N2 C20 1.363(8)
N2 C29 1.466(9)
N3 C18 1.362(9)
N3 C17 1.404(9)
N3 C19 1.454(10)
C1 C2 1.338(11)
C1 C29 1.516(10)
C2 C3 1.404(13)
C2 C9 1.560(12)
C3 C8 1.393(11)
C3 C4 1.417(13)
C4 C5 1.350(16)
C4 H4 0.9300
C5 C6 1.410(15)
C5 H5 0.9300
C6 C7 1.356(12)
C7 C8 1.398(11)
C7 H7 0.9300
C9 H9A 0.9600
C9 H9B 0.9600
C9 H9C 0.9600
C10 C29 1.568(10)
C10 C11 1.582(10)
C10 H10A 0.9700
C10 H10B 0.9700
C11 C20 1.479(10)
C11 C12 1.499(9)
C11 C18 1.533(9)
C12 C13 1.357(10)
C12 C17 1.393(11)
C13 C14 1.395(12)
C13 H13 0.9300
C14 C15 1.327(15)
C14 H14 0.9300
C15 C16 1.382(13)
C15 H15 0.9300
C16 C17 1.397(10)
C16 H16 0.9300
C19 H19A 0.9600
C19 H19B 0.9600
C19 H19C 0.9600
C20 C21 1.368(9)
C21 C22 1.438(10)
C21 C28 1.486(11)
C22 C23 1.381(9)
C22 C27 1.411(10)
C23 C24 1.375(11)
C23 H23 0.9300
C24 C25 1.376(12)
C24 H24 0.9300
C25 C26 1.380(10)
C26 C27 1.365(10)
C26 H26 0.9300
C28 H28A 0.9600
C28 H28B 0.9600
C28 H28C 0.9600
C29 C30 1.534(10)
C31 C32 1.410(18)
C31 H31A 0.9700
C31 H31B 0.9700
C32 H32A 0.9600
C32 H32B 0.9600
C32 H32C 0.9600
C33 Cl5A 1.39(2)
C33 Cl4 1.585(16)
C33 Cl5B 1.59(2)
C33 Cl3B 1.62(2)
C33 Cl3 1.713(17)
C33 Cl5 1.764(17)
C33 Cl4A 1.88(2)
C33 Cl3A 2.05(2)
